data_4105558
loop_
_publ_author_name
'Yandong Zhang'
'Jun Hee Lee'
'Samuel J. Danishefsky'

_publ_section_title
;
 Antarafacial Mediation of Oxygen Delivery by a Phenylsulfinyl Group in
 the Epoxidation of Proximal Double Bonds: Intramolecular Trapping of an
 Early Pummerer Intermediate with Stereoelectronic Control
;
_journal_name_full 'Journal of the American Chemical Society'
_journal_page_first 752
_journal_page_last 755
_journal_paper_doi 10.1021/ja1107707
_journal_volume 133
_journal_year 2011
_chemical_formula_sum 'C22 H26 B Cl2 F7 O3 S'
_chemical_formula_weight 585.20
_chemical_name_systematic
; 
 ? 
;
_space_group_IT_number 14
_symmetry_cell_setting monoclinic
_symmetry_space_group_name_Hall '-P 2ybc'
_symmetry_space_group_name_H-M 'P 1 21/c 1'
_atom_sites_solution_hydrogens geom
_atom_sites_solution_primary direct
_atom_sites_solution_secondary difmap
_audit_creation_method SHELXL-97
_cell_angle_alpha 90.00
_cell_angle_beta 95.3800(10)
_cell_angle_gamma 90.00
_cell_formula_units_Z 8
_cell_length_a 26.4514(19)
_cell_length_b 9.6762(7)
_cell_length_c 19.9287(14)
_cell_measurement_reflns_used 9928
_cell_measurement_temperature 150(2)
_cell_measurement_theta_max 28.58
_cell_measurement_theta_min 2.44
_cell_volume 5078.3(6)
_computing_cell_refinement 'Bruker SAINT'
_computing_data_collection 'Bruker APEX2'
_computing_data_reduction 'Bruker SAINT'
_computing_molecular_graphics 'Bruker SHELXTL'
_computing_publication_material 'Bruker SHELXTL'
_computing_structure_refinement 'SHELXL-97 (Sheldrick, 2008)'
_computing_structure_solution 'SHELXS-97 (Sheldrick, 2008)'
_diffrn_ambient_temperature 150(2)
_diffrn_measured_fraction_theta_full 0.998
_diffrn_measured_fraction_theta_max 0.998
_diffrn_measurement_device_type 'Bruker APEX-II CCD'
_diffrn_measurement_method '\f and \w scans'
_diffrn_radiation_monochromator graphite
_diffrn_radiation_source 'fine-focus sealed tube'
_diffrn_radiation_type MoK\a
_diffrn_radiation_wavelength 0.71073
_diffrn_reflns_av_R_equivalents 0.0906
_diffrn_reflns_av_sigmaI/netI 0.0758
_diffrn_reflns_limit_h_max 37
_diffrn_reflns_limit_h_min -37
_diffrn_reflns_limit_k_max 13
_diffrn_reflns_limit_k_min -13
_diffrn_reflns_limit_l_max 28
_diffrn_reflns_limit_l_min -28
_diffrn_reflns_number 80468
_diffrn_reflns_theta_full 30.54
_diffrn_reflns_theta_max 30.54
_diffrn_reflns_theta_min 1.55
_exptl_absorpt_coefficient_mu 0.413
_exptl_absorpt_correction_T_max 0.9837
_exptl_absorpt_correction_T_min 0.9256
_exptl_absorpt_correction_type empirical
_exptl_absorpt_process_details SADABS
_exptl_crystal_colour colorless
_exptl_crystal_density_diffrn 1.531
_exptl_crystal_description block
_exptl_crystal_F_000 2400
_exptl_crystal_size_max 0.19
_exptl_crystal_size_mid 0.11
_exptl_crystal_size_min 0.04
_refine_diff_density_max 1.040
_refine_diff_density_min -1.099
_refine_diff_density_rms 0.091
_refine_ls_extinction_method none
_refine_ls_goodness_of_fit_ref 1.034
_refine_ls_hydrogen_treatment constr
_refine_ls_matrix_type full
_refine_ls_number_parameters 653
_refine_ls_number_reflns 15529
_refine_ls_number_restraints 0
_refine_ls_restrained_S_all 1.034
_refine_ls_R_factor_all 0.1353
_refine_ls_R_factor_gt 0.0675
_refine_ls_shift/su_max 0.000
_refine_ls_shift/su_mean 0.000
_refine_ls_structure_factor_coef Fsqd
_refine_ls_weighting_details 'calc w=1/[\s^2^(Fo^2^)+(0.0944P)^2^+3.4851P] where P=(Fo^2^+2Fc^2^)/3'
_refine_ls_weighting_scheme calc
_refine_ls_wR_factor_gt 0.1711
_refine_ls_wR_factor_ref 0.2096
_reflns_number_gt 8628
_reflns_number_total 15529
_reflns_threshold_expression >2sigma(I)
_cod_data_source_file ja1107707_si_002.cif
_cod_data_source_block ydwws10
_cod_database_code 4105558

loop_
_symmetry_equiv_pos_as_xyz
'x, y, z'
'-x, y+1/2, -z+1/2'
'-x, -y, -z'
'x, -y-1/2, z-1/2'

loop_
_atom_site_label
_atom_site_type_symbol
_atom_site_fract_x
_atom_site_fract_y
_atom_site_fract_z
_atom_site_U_iso_or_equiv
_atom_site_adp_type
_atom_site_occupancy
_atom_site_symmetry_multiplicity
_atom_site_calc_flag
_atom_site_refinement_flags
S1 S 0.03182(3) 0.21480(7) 0.12091(4) 0.01976(15) Uani 1 1 d .
F1 F 0.22406(10) 0.3738(3) -0.04341(12) 0.0666(8) Uani 1 1 d .
F2 F 0.28963(8) 0.3630(3) 0.02912(17) 0.0791(10) Uani 1 1 d .
F3 F 0.23307(9) 0.5162(2) 0.03778(14) 0.0568(6) Uani 1 1 d .
O1 O 0.23157(9) 0.1839(3) 0.08857(13) 0.0379(6) Uani 1 1 d .
O2 O 0.16410(7) 0.3287(2) 0.06435(10) 0.0242(4) Uani 1 1 d .
O3 O 0.15979(9) 0.1779(3) 0.29909(12) 0.0357(5) Uani 1 1 d .
C1 C 0.24029(12) 0.3861(4) 0.0216(2) 0.0379(8) Uani 1 1 d .
C2 C 0.12874(14) 0.5314(4) 0.30676(17) 0.0359(8) Uani 1 1 d .
H2A H 0.1174 0.6002 0.3389 0.043 Uiso 1 1 calc R
H2B H 0.1654 0.5464 0.3028 0.043 Uiso 1 1 calc R
C3 C -0.10263(13) 0.4155(4) 0.12587(18) 0.0341(8) Uani 1 1 d .
H3A H -0.1185 0.4808 0.1526 0.041 Uiso 1 1 calc R
C4 C 0.12049(13) 0.3849(4) 0.33347(16) 0.0349(8) Uani 1 1 d .
H4A H 0.1422 0.3714 0.3762 0.042 Uiso 1 1 calc R
H4B H 0.0846 0.3746 0.3431 0.042 Uiso 1 1 calc R
C5 C -0.13014(12) 0.3562(4) 0.07113(18) 0.0335(8) Uani 1 1 d .
H5A H -0.1648 0.3801 0.0608 0.040 Uiso 1 1 calc R
C6 C 0.05645(12) 0.3477(3) 0.00583(14) 0.0256(6) Uani 1 1 d .
H6A H 0.0827 0.3897 -0.0191 0.038 Uiso 1 1 calc R
H6B H 0.0268 0.4088 0.0039 0.038 Uiso 1 1 calc R
H6C H 0.0465 0.2583 -0.0144 0.038 Uiso 1 1 calc R
C7 C 0.21206(12) 0.2849(4) 0.06374(16) 0.0285(7) Uani 1 1 d .
C8 C -0.10745(12) 0.2619(4) 0.03116(17) 0.0313(7) Uani 1 1 d .
H8A H -0.1262 0.2239 -0.0075 0.038 Uiso 1 1 calc R
C9 C 0.12296(12) 0.1054(3) 0.04411(16) 0.0286(7) Uani 1 1 d .
H9A H 0.1538 0.0504 0.0544 0.043 Uiso 1 1 calc R
H9B H 0.1202 0.1326 -0.0035 0.043 Uiso 1 1 calc R
H9C H 0.0932 0.0503 0.0530 0.043 Uiso 1 1 calc R
C10 C 0.09915(13) 0.5514(3) 0.23825(16) 0.0291(7) Uani 1 1 d .
H10A H 0.1052 0.6459 0.2217 0.035 Uiso 1 1 calc R
H10B H 0.0624 0.5421 0.2430 0.035 Uiso 1 1 calc R
C11 C -0.05203(12) 0.3813(3) 0.14256(16) 0.0284(7) Uani 1 1 d .
H11A H -0.0329 0.4234 0.1798 0.034 Uiso 1 1 calc R
C12 C 0.13722(11) 0.1995(3) 0.16405(15) 0.0236(6) Uani 1 1 d .
H12A H 0.1270 0.1028 0.1717 0.028 Uiso 1 1 calc R
H12B H 0.1743 0.2063 0.1761 0.028 Uiso 1 1 calc R
C13 C -0.05728(11) 0.2227(3) 0.04749(15) 0.0262(6) Uani 1 1 d .
H13A H -0.0417 0.1559 0.0212 0.031 Uiso 1 1 calc R
C14 C 0.13289(11) 0.2764(3) 0.28392(15) 0.0258(6) Uani 1 1 d .
C15 C 0.12544(11) 0.2349(3) 0.08840(14) 0.0212(6) Uani 1 1 d .
C16 C 0.08429(11) 0.4630(3) 0.11744(14) 0.0209(6) Uani 1 1 d .
H16A H 0.0505 0.5025 0.1237 0.025 Uiso 1 1 calc R
H16B H 0.1023 0.5291 0.0901 0.025 Uiso 1 1 calc R
C17 C 0.05319(11) 0.2528(3) 0.20833(14) 0.0226(6) Uani 1 1 d .
H17A H 0.0329 0.3292 0.2252 0.027 Uiso 1 1 calc R
H17B H 0.0493 0.1704 0.2368 0.027 Uiso 1 1 calc R
C18 C 0.10992(11) 0.2949(3) 0.21049(14) 0.0211(6) Uani 1 1 d .
C19 C -0.03036(11) 0.2834(3) 0.10302(14) 0.0209(6) Uani 1 1 d .
C20 C 0.11454(11) 0.4466(3) 0.18704(14) 0.0213(6) Uani 1 1 d .
H20A H 0.1511 0.4635 0.1808 0.026 Uiso 1 1 calc R
C21 C 0.07713(11) 0.3266(3) 0.07901(14) 0.0199(5) Uani 1 1 d .
S2 S 0.45900(3) 0.82135(8) 0.37301(4) 0.02176(16) Uani 1 1 d .
F4 F 0.28252(18) 0.4975(9) 0.5050(4) 0.286(6) Uani 1 1 d .
F5 F 0.2621(2) 0.4475(4) 0.4119(5) 0.237(5) Uani 1 1 d .
F6 F 0.21290(10) 0.5549(4) 0.45984(18) 0.0914(11) Uani 1 1 d .
O4 O 0.26216(9) 0.7807(3) 0.42471(14) 0.0457(7) Uani 1 1 d .
O5 O 0.33295(8) 0.6464(2) 0.41982(11) 0.0290(5) Uani 1 1 d .
O6 O 0.32198(9) 0.9192(2) 0.21087(11) 0.0326(5) Uani 1 1 d .
C22 C 0.26010(16) 0.5440(6) 0.4526(3) 0.0617(13) Uani 1 1 d .
C23 C 0.54322(12) 0.6907(4) 0.32638(18) 0.0335(7) Uani 1 1 d .
H23A H 0.5237 0.6726 0.2848 0.040 Uiso 1 1 calc R
C24 C 0.36150(16) 0.5951(4) 0.15685(18) 0.0432(9) Uani 1 1 d .
H24A H 0.3255 0.5692 0.1594 0.052 Uiso 1 1 calc R
H24B H 0.3733 0.5503 0.1165 0.052 Uiso 1 1 calc R
C25 C 0.59981(12) 0.7411(4) 0.44904(19) 0.0376(8) Uani 1 1 d .
H25A H 0.6191 0.7555 0.4911 0.045 Uiso 1 1 calc R
C26 C 0.59384(13) 0.6508(4) 0.3369(2) 0.0394(8) Uani 1 1 d .
H26A H 0.6094 0.6061 0.3016 0.047 Uiso 1 1 calc R
C27 C 0.62176(13) 0.6751(4) 0.3975(2) 0.0391(8) Uani 1 1 d .
H27A H 0.6562 0.6464 0.4040 0.047 Uiso 1 1 calc R
C28 C 0.37023(13) 0.8621(4) 0.46552(16) 0.0344(8) Uani 1 1 d .
H28A H 0.3384 0.9142 0.4639 0.052 Uiso 1 1 calc R
H28B H 0.3986 0.9262 0.4625 0.052 Uiso 1 1 calc R
H28C H 0.3751 0.8109 0.5081 0.052 Uiso 1 1 calc R
C30 C 0.36551(14) 0.7521(4) 0.14989(16) 0.0372(8) Uani 1 1 d .
H30A H 0.4006 0.7768 0.1412 0.045 Uiso 1 1 calc R
H30B H 0.3424 0.7832 0.1109 0.045 Uiso 1 1 calc R
C31 C 0.55002(12) 0.7863(4) 0.43983(16) 0.0292(7) Uani 1 1 d .
H31A H 0.5352 0.8356 0.4743 0.035 Uiso 1 1 calc R
C32 C 0.39319(14) 0.5430(4) 0.21957(17) 0.0349(8) Uani 1 1 d .
H32A H 0.4295 0.5611 0.2150 0.042 Uiso 1 1 calc R
H32B H 0.3886 0.4419 0.2235 0.042 Uiso 1 1 calc R
C33 C 0.41164(11) 0.5675(3) 0.34646(16) 0.0253(6) Uani 1 1 d .
H33A H 0.3966 0.4841 0.3654 0.030 Uiso 1 1 calc R
H33B H 0.4455 0.5419 0.3331 0.030 Uiso 1 1 calc R
C34 C 0.44240(12) 0.6198(4) 0.46747(16) 0.0314(7) Uani 1 1 d .
H34A H 0.4176 0.5623 0.4882 0.047 Uiso 1 1 calc R
H34B H 0.4534 0.6956 0.4981 0.047 Uiso 1 1 calc R
H34C H 0.4719 0.5634 0.4587 0.047 Uiso 1 1 calc R
C35 C 0.35209(11) 0.8249(3) 0.21220(15) 0.0261(6) Uani 1 1 d .
C36 C 0.43409(11) 0.8257(3) 0.28445(14) 0.0257(6) Uani 1 1 d .
H36A H 0.4352 0.9212 0.2668 0.031 Uiso 1 1 calc R
H36B H 0.4547 0.7657 0.2574 0.031 Uiso 1 1 calc R
C37 C 0.35176(11) 0.8320(3) 0.33861(14) 0.0241(6) Uani 1 1 d .
H37A H 0.3146 0.8214 0.3283 0.029 Uiso 1 1 calc R
H37B H 0.3592 0.9321 0.3427 0.029 Uiso 1 1 calc R
C38 C 0.36798(11) 0.7611(3) 0.40683(15) 0.0237(6) Uani 1 1 d .
C39 C 0.37791(11) 0.6137(3) 0.28359(15) 0.0236(6) Uani 1 1 d .
H39A H 0.3423 0.5848 0.2897 0.028 Uiso 1 1 calc R
C39A C 0.28478(12) 0.6746(4) 0.43000(16) 0.0351(8) Uani 1 1 d .
C40 C 0.52222(11) 0.7573(3) 0.37826(15) 0.0236(6) Uani 1 1 d .
C41 C 0.37858(11) 0.7732(3) 0.28001(14) 0.0211(6) Uani 1 1 d .
C42 C 0.41809(11) 0.6790(3) 0.40125(14) 0.0217(6) Uani 1 1 d .
F7 F -0.00314(8) 0.22479(19) 0.34685(10) 0.0358(5) Uani 1 1 d .
F8 F -0.01672(9) 0.4401(2) 0.30514(10) 0.0469(6) Uani 1 1 d .
F9 F 0.00192(8) 0.4108(2) 0.41696(10) 0.0384(5) Uani 1 1 d .
F10 F -0.07446(8) 0.3428(3) 0.36837(14) 0.0593(7) Uani 1 1 d .
B1 B -0.02342(14) 0.3532(4) 0.35940(19) 0.0278(7) Uani 1 1 d .
F11 F 0.48062(8) 0.6251(2) 0.07280(11) 0.0473(6) Uani 1 1 d .
F12 F 0.55995(9) 0.7021(4) 0.09898(13) 0.0868(11) Uani 1 1 d .
F13 F 0.51646(12) 0.6023(3) 0.17847(11) 0.0667(8) Uani 1 1 d .
F14 F 0.49482(10) 0.8125(2) 0.14081(14) 0.0598(7) Uani 1 1 d .
B2 B 0.51357(15) 0.6880(5) 0.1221(2) 0.0344(9) Uani 1 1 d .
C43 C 0.19973(17) 0.8611(4) 0.1876(2) 0.0547(11) Uani 1 1 d .
H43A H 0.1639 0.8882 0.1759 0.066 Uiso 1 1 calc R
H43B H 0.2214 0.9389 0.1754 0.066 Uiso 1 1 calc R
Cl1 Cl 0.33623(4) 0.22591(11) 0.32536(7) 0.0605(3) Uani 1 1 d .
Cl2 Cl 0.26006(4) 0.37639(13) 0.23802(7) 0.0673(4) Uani 1 1 d .
C44 C 0.27855(16) 0.2143(5) 0.2739(3) 0.0693(16) Uani 1 1 d .
H44A H 0.2517 0.1802 0.3011 0.083 Uiso 1 1 calc R
H44B H 0.2823 0.1467 0.2374 0.083 Uiso 1 1 calc R
Cl3 Cl 0.21324(5) 0.71616(14) 0.14030(8) 0.0755(4) Uani 1 1 d .
Cl4 Cl 0.20967(5) 0.83232(16) 0.27427(7) 0.0713(4) Uani 1 1 d .

loop_
_atom_site_aniso_label
_atom_site_aniso_U_11
_atom_site_aniso_U_22
_atom_site_aniso_U_33
_atom_site_aniso_U_23
_atom_site_aniso_U_13
_atom_site_aniso_U_12
S1 0.0186(3) 0.0204(3) 0.0204(3) -0.0011(3) 0.0024(2) -0.0018(3)
F1 0.0703(18) 0.095(2) 0.0375(13) 0.0080(13) 0.0193(12) -0.0155(15)
F2 0.0210(11) 0.091(2) 0.128(3) 0.0520(19) 0.0212(14) 0.0067(12)
F3 0.0567(15) 0.0397(13) 0.0771(17) 0.0054(12) 0.0223(13) -0.0091(11)
O1 0.0298(12) 0.0383(14) 0.0469(15) 0.0057(12) 0.0109(11) 0.0106(11)
O2 0.0188(10) 0.0269(11) 0.0278(11) 0.0015(9) 0.0070(8) 0.0010(8)
O3 0.0351(13) 0.0374(13) 0.0333(13) 0.0111(10) -0.0037(10) 0.0006(11)
C1 0.0219(16) 0.046(2) 0.047(2) 0.0066(17) 0.0099(15) 0.0027(15)
C2 0.043(2) 0.0348(19) 0.0291(17) -0.0102(14) -0.0031(15) 0.0007(15)
C3 0.0315(17) 0.0341(18) 0.0386(19) 0.0008(15) 0.0129(15) 0.0060(14)
C4 0.0338(18) 0.052(2) 0.0177(15) -0.0008(14) -0.0020(13) -0.0022(16)
C5 0.0202(15) 0.0340(18) 0.046(2) 0.0122(15) 0.0044(14) 0.0023(13)
C6 0.0255(15) 0.0324(17) 0.0186(14) 0.0028(12) 0.0010(11) -0.0003(12)
C7 0.0224(15) 0.0347(18) 0.0290(16) -0.0022(13) 0.0047(12) 0.0017(13)
C8 0.0224(15) 0.0389(19) 0.0312(17) 0.0023(14) -0.0051(13) -0.0049(13)
C9 0.0310(16) 0.0255(16) 0.0303(16) -0.0068(13) 0.0087(13) 0.0011(13)
C10 0.0330(17) 0.0261(16) 0.0277(16) -0.0059(13) 0.0008(13) 0.0003(13)
C11 0.0287(16) 0.0294(17) 0.0276(16) -0.0023(13) 0.0046(13) -0.0008(13)
C12 0.0239(14) 0.0200(14) 0.0268(15) 0.0025(11) 0.0018(12) 0.0031(11)
C13 0.0221(14) 0.0316(16) 0.0249(15) -0.0020(13) 0.0016(12) -0.0039(12)
C14 0.0203(14) 0.0345(17) 0.0226(14) 0.0055(13) 0.0010(11) -0.0057(13)
C15 0.0205(13) 0.0210(14) 0.0228(14) 0.0001(11) 0.0053(11) 0.0004(11)
C16 0.0217(14) 0.0183(14) 0.0227(14) 0.0011(11) 0.0015(11) 0.0008(11)
C17 0.0227(14) 0.0258(15) 0.0191(13) 0.0012(11) 0.0009(11) -0.0032(11)
C18 0.0223(14) 0.0208(14) 0.0199(13) 0.0007(11) 0.0005(11) -0.0007(11)
C19 0.0192(13) 0.0227(14) 0.0210(13) 0.0011(11) 0.0028(11) -0.0030(11)
C20 0.0219(14) 0.0193(14) 0.0223(14) -0.0013(11) 0.0009(11) -0.0010(11)
C21 0.0212(13) 0.0191(13) 0.0199(13) 0.0005(11) 0.0038(11) 0.0002(11)
S2 0.0185(3) 0.0246(4) 0.0218(3) 0.0008(3) 0.0004(3) -0.0021(3)
F4 0.105(3) 0.393(10) 0.336(8) 0.333(9) -0.101(5) -0.130(5)
F5 0.208(6) 0.062(3) 0.485(12) -0.074(5) 0.263(8) -0.062(3)
F6 0.0379(15) 0.111(3) 0.130(3) 0.027(2) 0.0334(17) -0.0187(16)
O4 0.0290(13) 0.0596(18) 0.0503(16) 0.0029(14) 0.0124(12) 0.0097(13)
O5 0.0195(10) 0.0372(13) 0.0310(12) 0.0069(10) 0.0057(9) -0.0023(9)
O6 0.0302(12) 0.0340(13) 0.0325(12) 0.0075(10) -0.0029(10) 0.0014(10)
C22 0.033(2) 0.066(3) 0.087(4) 0.032(3) 0.012(2) -0.005(2)
C23 0.0265(16) 0.0378(19) 0.0356(18) -0.0113(15) 0.0002(13) -0.0010(14)
C24 0.055(2) 0.049(2) 0.0254(17) -0.0127(16) 0.0021(16) -0.0028(19)
C25 0.0220(16) 0.050(2) 0.0390(19) 0.0036(16) -0.0050(14) -0.0025(15)
C26 0.0290(17) 0.037(2) 0.053(2) -0.0125(17) 0.0079(16) 0.0047(15)
C27 0.0214(16) 0.039(2) 0.057(2) 0.0010(18) 0.0031(15) 0.0020(14)
C28 0.0349(18) 0.045(2) 0.0239(16) -0.0072(14) 0.0049(13) 0.0007(15)
C30 0.0377(19) 0.053(2) 0.0200(15) -0.0001(15) -0.0008(14) -0.0005(16)
C31 0.0233(15) 0.0400(19) 0.0242(15) -0.0013(13) 0.0010(12) -0.0028(13)
C32 0.043(2) 0.0310(18) 0.0308(17) -0.0093(14) 0.0045(15) 0.0017(15)
C33 0.0237(15) 0.0206(14) 0.0314(16) 0.0023(12) 0.0018(12) 0.0009(11)
C34 0.0297(16) 0.0365(18) 0.0269(16) 0.0111(14) -0.0034(13) -0.0045(14)
C35 0.0213(14) 0.0321(16) 0.0244(15) 0.0046(13) -0.0014(11) -0.0068(12)
C36 0.0244(15) 0.0329(16) 0.0189(14) 0.0063(12) -0.0021(11) -0.0069(12)
C37 0.0245(14) 0.0263(15) 0.0216(14) 0.0022(12) 0.0021(11) 0.0045(12)
C38 0.0210(14) 0.0279(16) 0.0227(14) 0.0030(12) 0.0046(11) -0.0005(11)
C39 0.0200(14) 0.0260(15) 0.0248(14) -0.0020(12) 0.0017(11) -0.0010(11)
C39A 0.0226(15) 0.058(2) 0.0253(16) 0.0045(16) 0.0051(13) -0.0040(15)
C40 0.0159(13) 0.0279(16) 0.0267(15) 0.0017(12) 0.0011(11) -0.0019(11)
C41 0.0194(13) 0.0245(14) 0.0190(13) 0.0009(11) 0.0004(10) -0.0008(11)
C42 0.0192(13) 0.0242(14) 0.0215(13) 0.0049(11) 0.0005(10) -0.0008(11)
F7 0.0426(11) 0.0230(10) 0.0426(11) -0.0030(8) 0.0083(9) 0.0003(8)
F8 0.0827(17) 0.0361(11) 0.0233(10) 0.0049(8) 0.0128(10) 0.0203(11)
F9 0.0541(13) 0.0296(10) 0.0293(10) -0.0005(8) -0.0080(9) 0.0022(9)
F10 0.0325(12) 0.0703(17) 0.0773(18) -0.0260(14) 0.0161(12) -0.0022(11)
B1 0.0274(18) 0.0283(19) 0.0281(18) 0.0008(14) 0.0051(14) 0.0004(14)
F11 0.0454(13) 0.0505(14) 0.0440(12) 0.0037(10) -0.0067(10) -0.0088(11)
F12 0.0329(13) 0.178(3) 0.0515(16) -0.0327(19) 0.0129(11) -0.0183(17)
F13 0.121(2) 0.0495(15) 0.0276(11) 0.0022(10) -0.0024(13) 0.0299(15)
F14 0.0576(15) 0.0333(12) 0.0880(19) -0.0037(12) 0.0034(14) 0.0049(11)
B2 0.032(2) 0.044(2) 0.0271(18) 0.0016(17) 0.0034(15) 0.0052(17)
C43 0.052(3) 0.037(2) 0.074(3) 0.002(2) -0.007(2) 0.0024(19)
Cl1 0.0388(5) 0.0389(5) 0.1009(9) -0.0068(6) -0.0094(6) 0.0006(4)
Cl2 0.0443(6) 0.0572(7) 0.0962(10) 0.0074(6) -0.0164(6) -0.0106(5)
C44 0.032(2) 0.040(2) 0.132(5) -0.021(3) -0.012(3) -0.0009(18)
Cl3 0.0679(8) 0.0642(8) 0.0955(10) -0.0242(7) 0.0136(7) -0.0064(6)
Cl4 0.0504(7) 0.0946(10) 0.0698(8) -0.0019(7) 0.0108(6) -0.0088(6)

loop_
_atom_type_symbol
_atom_type_description
_atom_type_scat_dispersion_real
_atom_type_scat_dispersion_imag
_atom_type_scat_source
C C 0.0033 0.0016 'International Tables Vol C Tables 4.2.6.8 and 6.1.1.4'
H H 0.0000 0.0000 'International Tables Vol C Tables 4.2.6.8 and 6.1.1.4'
B B 0.0013 0.0007 'International Tables Vol C Tables 4.2.6.8 and 6.1.1.4'
Cl Cl 0.1484 0.1585 'International Tables Vol C Tables 4.2.6.8 and 6.1.1.4'
F F 0.0171 0.0103 'International Tables Vol C Tables 4.2.6.8 and 6.1.1.4'
O O 0.0106 0.0060 'International Tables Vol C Tables 4.2.6.8 and 6.1.1.4'
S S 0.1246 0.1234 'International Tables Vol C Tables 4.2.6.8 and 6.1.1.4'

loop_
_geom_angle_atom_site_label_1
_geom_angle_atom_site_label_2
_geom_angle_atom_site_label_3
_geom_angle
C19 S1 C17 108.36(14)
C19 S1 C21 108.30(13)
C17 S1 C21 98.99(13)
C7 O2 C15 119.5(2)
F3 C1 F2 107.4(3)
F3 C1 F1 106.4(3)
F2 C1 F1 108.7(3)
F3 C1 C7 112.8(3)
F2 C1 C7 111.0(3)
F1 C1 C7 110.3(3)
C10 C2 C4 110.5(3)
C5 C3 C11 121.0(3)
C14 C4 C2 111.8(3)
C3 C5 C8 120.3(3)
O1 C7 O2 129.1(3)
O1 C7 C1 122.6(3)
O2 C7 C1 108.3(3)
C5 C8 C13 120.1(3)
C2 C10 C20 111.7(3)
C3 C11 C19 117.8(3)
C18 C12 C15 113.0(2)
C19 C13 C8 118.6(3)
O3 C14 C4 123.1(3)
O3 C14 C18 119.9(3)
C4 C14 C18 116.9(3)
O2 C15 C9 108.0(2)
O2 C15 C12 111.6(2)
C9 C15 C12 112.0(2)
O2 C15 C21 101.3(2)
C9 C15 C21 114.1(2)
C12 C15 C21 109.4(2)
C21 C16 C20 113.0(2)
C18 C17 S1 107.02(19)
C12 C18 C14 109.7(2)
C12 C18 C20 109.5(2)
C14 C18 C20 111.2(2)
C12 C18 C17 109.5(2)
C14 C18 C17 106.9(2)
C20 C18 C17 110.1(2)
C13 C19 C11 122.1(3)
C13 C19 S1 113.4(2)
C11 C19 S1 124.3(2)
C10 C20 C16 112.7(2)
C10 C20 C18 113.3(2)
C16 C20 C18 108.7(2)
C6 C21 C16 112.4(2)
C6 C21 C15 114.2(2)
C16 C21 C15 111.8(2)
C6 C21 S1 108.5(2)
C16 C21 S1 109.30(19)
C15 C21 S1 99.78(18)
C40 S2 C36 108.50(14)
C40 S2 C42 107.06(14)
C36 S2 C42 98.11(13)
C39A O5 C38 119.6(3)
F4 C22 F5 103.4(7)
F4 C22 F6 109.4(5)
F5 C22 F6 103.8(5)
F4 C22 C39A 111.7(5)
F5 C22 C39A 112.8(4)
F6 C22 C39A 114.8(4)
C40 C23 C26 117.9(3)
C32 C24 C30 111.4(3)
C27 C25 C31 120.6(3)
C27 C26 C23 121.0(3)
C26 C27 C25 120.2(3)
C35 C30 C24 111.6(3)
C25 C31 C40 117.9(3)
C24 C32 C39 111.5(3)
C42 C33 C39 113.2(2)
O6 C35 C30 122.9(3)
O6 C35 C41 120.5(3)
C30 C35 C41 116.7(3)
C41 C36 S2 107.59(19)
C41 C37 C38 113.3(2)
O5 C38 C28 109.1(2)
O5 C38 C37 111.0(2)
C28 C38 C37 112.3(3)
O5 C38 C42 100.4(2)
C28 C38 C42 114.2(3)
C37 C38 C42 109.3(2)
C33 C39 C32 111.7(3)
C33 C39 C41 108.7(2)
C32 C39 C41 113.7(3)
O4 C39A O5 129.9(3)
O4 C39A C22 121.4(3)
O5 C39A C22 108.6(3)
C23 C40 C31 122.4(3)
C23 C40 S2 124.2(2)
C31 C40 S2 113.3(2)
C37 C41 C39 109.1(2)
C37 C41 C35 110.0(2)
C39 C41 C35 110.9(2)
C37 C41 C36 109.8(2)
C39 C41 C36 109.9(2)
C35 C41 C36 107.1(2)
C34 C42 C33 111.2(3)
C34 C42 C38 115.0(3)
C33 C42 C38 111.8(2)
C34 C42 S2 109.2(2)
C33 C42 S2 109.4(2)
C38 C42 S2 99.55(19)
F10 B1 F7 110.9(3)
F10 B1 F9 108.9(3)
F7 B1 F9 110.1(3)
F10 B1 F8 109.9(3)
F7 B1 F8 108.7(3)
F9 B1 F8 108.2(3)
F12 B2 F14 111.5(4)
F12 B2 F11 109.3(3)
F14 B2 F11 111.0(3)
F12 B2 F13 110.5(3)
F14 B2 F13 107.4(3)
F11 B2 F13 107.0(3)
Cl3 C43 Cl4 112.7(2)
Cl1 C44 Cl2 111.7(2)

loop_
_geom_bond_atom_site_label_1
_geom_bond_atom_site_label_2
_geom_bond_distance
S1 C19 1.779(3)
S1 C17 1.818(3)
S1 C21 1.869(3)
F1 C1 1.332(4)
F2 C1 1.319(4)
F3 C1 1.317(5)
O1 C7 1.192(4)
O2 C7 1.339(4)
O2 C15 1.481(3)
O3 C14 1.210(4)
C1 C7 1.529(5)
C2 C10 1.521(4)
C2 C4 1.537(5)
C3 C5 1.379(5)
C3 C11 1.388(5)
C4 C14 1.499(5)
C5 C8 1.385(5)
C6 C21 1.522(4)
C8 C13 1.389(4)
C9 C15 1.530(4)
C10 C20 1.521(4)
C11 C19 1.390(4)
C12 C18 1.535(4)
C12 C15 1.549(4)
C13 C19 1.389(4)
C14 C18 1.541(4)
C15 C21 1.553(4)
C16 C21 1.529(4)
C16 C20 1.543(4)
C17 C18 1.552(4)
C18 C20 1.549(4)
S2 C40 1.777(3)
S2 C36 1.826(3)
S2 C42 1.871(3)
F4 C22 1.236(6)
F5 C22 1.242(7)
F6 C22 1.274(5)
O4 C39A 1.188(5)
O5 C39A 1.337(4)
O5 C38 1.484(4)
O6 C35 1.209(4)
C22 C39A 1.510(6)
C23 C40 1.379(4)
C23 C26 1.390(5)
C24 C32 1.524(5)
C24 C30 1.530(5)
C25 C27 1.382(5)
C25 C31 1.384(4)
C26 C27 1.377(5)
C28 C38 1.521(4)
C30 C35 1.499(5)
C31 C40 1.399(4)
C32 C39 1.535(4)
C33 C42 1.533(4)
C33 C39 1.535(4)
C34 C42 1.525(4)
C35 C41 1.546(4)
C36 C41 1.548(4)
C37 C41 1.532(4)
C37 C38 1.547(4)
C38 C42 1.558(4)
C39 C41 1.545(4)
F7 B1 1.386(4)
F8 B1 1.394(4)
F9 B1 1.390(4)
F10 B1 1.382(4)
F11 B2 1.391(5)
F12 B2 1.357(5)
F13 B2 1.393(5)
F14 B2 1.368(5)
C43 Cl3 1.745(5)
C43 Cl4 1.746(5)
Cl1 C44 1.760(4)
Cl2 C44 1.774(5)
